data_7108185
loop_
_publ_author_name
and
'Nicholas G. White'
'Paul D. Beer'

_publ_section_title
;
 A catenane host system containing integrated triazole C-H hydrogen bond
 donors for anion recognition
;
_journal_name_full Chem.Commun.
_journal_page_first 8499
_journal_paper_doi 10.1039/c2cc34210c
_journal_volume 48
_journal_year 2012
_chemical_compound_source synthesized
_chemical_formula_moiety 'C34 H38 N7 O6, C32 H37 N2 O9, 1.5(C4 H10 O), Cl'
_chemical_formula_sum 'C72 H90 Cl N9 O16.5'
_chemical_formula_weight 1381.01
_space_group_IT_number 2
_symmetry_cell_setting triclinic
_symmetry_space_group_name_Hall '-P 1'
_symmetry_space_group_name_H-M 'P -1'
_atom_sites_solution_hydrogens difmap
_atom_sites_solution_primary other
_cell_angle_alpha 97.255(3)
_cell_angle_beta 105.022(3)
_cell_angle_gamma 99.338(2)
_cell_formula_units_Z 2
_cell_length_a 11.4693(3)
_cell_length_b 16.2473(5)
_cell_length_c 20.3444(8)
_cell_measurement_reflns_used 12735
_cell_measurement_temperature 150
_cell_measurement_theta_max 77
_cell_measurement_theta_min 4
_cell_volume 3556.2(2)
_computing_cell_refinement 'CrysAlisPro, (Oxford Diffraction, 2011)'
_computing_data_collection 'SuperNova, (Oxford Diffraction, 2010)'
_computing_data_reduction 'CrysAlisPro, (Oxford Diffraction, 2011)'
_computing_publication_material 'CRYSTALS (Betteridge et al., 2003)'
_computing_structure_refinement 'CRYSTALS (Betteridge et al., 2003)'
_computing_structure_solution 'Superflip (Palatinus & Chapuis, 2007)'
_diffrn_ambient_temperature 150
_diffrn_measured_fraction_theta_full 0.997
_diffrn_measured_fraction_theta_max 0.983
_diffrn_measurement_device Area
_diffrn_measurement_device_type 'Oxford Diffraction SuperNova'
_diffrn_measurement_method \w
_diffrn_radiation_monochromator graphite
_diffrn_radiation_type 'Cu K\a'
_diffrn_radiation_wavelength 1.54180
_diffrn_reflns_av_R_equivalents 0.030
_diffrn_reflns_limit_h_max 13
_diffrn_reflns_limit_h_min -14
_diffrn_reflns_limit_k_max 17
_diffrn_reflns_limit_k_min -20
_diffrn_reflns_limit_l_max 25
_diffrn_reflns_limit_l_min -21
_diffrn_reflns_number 37560
_diffrn_reflns_theta_full 73.904
_diffrn_reflns_theta_max 76.984
_diffrn_reflns_theta_min 3.916
_diffrn_standards_number 0
_exptl_absorpt_coefficient_mu 1.088
_exptl_absorpt_correction_T_max 1.00
_exptl_absorpt_correction_T_min 0.872
_exptl_absorpt_correction_type multi-scan
_exptl_absorpt_process_details 'CrysAlisPro, (Oxford Diffraction, 2011)'
_exptl_crystal_colour colourless
_exptl_crystal_density_diffrn 1.290
_exptl_crystal_density_method 'not measured'
_exptl_crystal_description plate
_exptl_crystal_F_000 1468.001
_exptl_crystal_size_max 0.320
_exptl_crystal_size_mid 0.280
_exptl_crystal_size_min 0.030
_refine_diff_density_max 1.32
_refine_diff_density_min -0.76
_refine_ls_extinction_method None
_refine_ls_goodness_of_fit_ref 0.9666
_refine_ls_hydrogen_treatment constr
_refine_ls_matrix_type full
_refine_ls_number_parameters 1090
_refine_ls_number_reflns 11201
_refine_ls_number_restraints 722
_refine_ls_R_factor_all 0.0888
_refine_ls_R_factor_gt 0.0760
_refine_ls_shift/su_max 0.0010969
_refine_ls_shift/su_mean 0.0000446
_refine_ls_structure_factor_coef Fsqd
_refine_ls_weighting_details
;
Method= Modified Sheldrick
w=1/[\s^2^(F^2^) + ( 0.13P)^2^ + 3.49P]
,where P=(max(Fo^2^,0) + 2Fc^2^)/3
;
_refine_ls_weighting_scheme calc
_refine_ls_wR_factor_all 0.2234
_refine_ls_wR_factor_gt 0.2071
_refine_ls_wR_factor_ref 0.2233
_reflns_limit_h_max 13
_reflns_limit_h_min -14
_reflns_limit_k_max 20
_reflns_limit_k_min -20
_reflns_limit_l_max 25
_reflns_limit_l_min 0
_reflns_number_gt 8953
_reflns_number_total 14781
_reflns_threshold_expression I>2.0\s(I)
_oxford_diffrn_Wilson_B_factor 3.83
_oxford_diffrn_Wilson_scale 0.18
_oxford_refine_ls_r_factor_ref 0.0888
_oxford_refine_ls_scale 2.62(4)
_oxford_reflns_number_all 11202
_oxford_reflns_threshold_expression_ref I>-3.0\s(I)
_cod_data_source_file c2cc34210c.txt
_cod_data_source_block 5Cl
_cod_depositor_comments
;
The following automatic conversions were performed:

'_atom_sites_solution_primary' value 'Other' changed to 'other'
according to the built-in table from CIF Core dictionary named
'cif_core.dic' version 2.4.1 from 2010-06-29.

Automatic conversion script
Id: cif_fix_values 1715 2011-07-08 13:25:40Z adriana 
;
_cod_original_sg_symbol_H-M 'P -1 '
_cod_original_formula_sum 'C72 H90 Cl1 N9 O16.50'
_cod_database_code 7108185

loop_
_symmetry_equiv_pos_as_xyz
x,y,z
-x,-y,-z

loop_
_atom_site_label
_atom_site_type_symbol
_atom_site_fract_x
_atom_site_fract_y
_atom_site_fract_z
_atom_site_U_iso_or_equiv
_atom_site_occupancy
_atom_site_adp_type
_atom_site_refinement_flags_posn
_atom_site_refinement_flags_adp
_atom_site_disorder_assembly
_atom_site_disorder_group
C1 C 0.4546(4) 0.6834(2) 0.3112(2) 0.0562 1.0000 Uani . . . .
C2 C 0.4334(4) 0.6585(3) 0.2401(2) 0.0711 1.0000 Uani . . . .
C3 C 0.5181(5) 0.6202(3) 0.2159(2) 0.0758 1.0000 Uani . . . .
C4 C 0.6220(4) 0.6075(2) 0.2595(2) 0.0650 1.0000 Uani . . . .
C5 C 0.6448(4) 0.6311(2) 0.3303(2) 0.0599 1.0000 Uani . . . .
C6 C 0.5599(4) 0.6693(2) 0.35542(19) 0.0536 1.0000 Uani . . . .
O7 O 0.8232(3) 0.5711(2) 0.35226(19) 0.0833 1.0000 Uani . . . .
C8 C 0.7598(4) 0.6143(2) 0.3758(2) 0.0643 1.0000 Uani . . . .
N9 N 0.7916(3) 0.6485(2) 0.44286(19) 0.0633 1.0000 Uani . . . .
C10 C 0.9029(4) 0.6335(3) 0.4899(3) 0.0676 1.0000 Uani . . . .
C11 C 0.9168(4) 0.6714(3) 0.5627(3) 0.0654 1.0000 Uani . . . .
O12 O 0.9627(3) 0.76128(17) 0.57144(16) 0.0649 1.0000 Uani . . . .
C13 C 0.9970(3) 0.8053(3) 0.6373(2) 0.0586 1.0000 Uani . . . .
C14 C 1.0653(3) 0.8877(3) 0.6480(2) 0.0577 1.0000 Uani . . . .
C15 C 1.1043(4) 0.9368(3) 0.7121(2) 0.0629 1.0000 Uani . U . .
C16 C 1.0777(4) 0.9051(3) 0.7684(2) 0.0687 1.0000 Uani . U . .
C17 C 1.0106(4) 0.8239(3) 0.7584(2) 0.0681 1.0000 Uani . U . .
C18 C 0.9703(4) 0.7741(3) 0.6936(2) 0.0654 1.0000 Uani . . . .
O19 O 1.1208(3) 0.9597(3) 0.83075(15) 0.0856 1.0000 Uani . U . .
C20 C 1.0945(5) 0.9287(5) 0.8891(2) 0.1004 1.0000 Uani . U . .
C21 C 1.1506(6) 0.9959(6) 0.9513(3) 0.1191 1.0000 Uani . U . .
O22 O 1.0901(4) 1.0667(3) 0.94478(16) 0.1101 1.0000 Uani . U . .
C23 C 1.1367(6) 1.1295(6) 1.0049(3) 0.1323 1.0000 Uani . U . .
C24 C 1.0875(7) 1.2060(6) 0.9953(3) 0.1335 1.0000 Uani . U . .
O25 O 0.9588(4) 1.1907(3) 0.98736(17) 0.1049 1.0000 Uani . U . .
C26 C 0.9071(9) 1.2639(4) 0.9775(3) 0.1296 1.0000 Uani . U . .
C27 C 0.7731(7) 1.2417(4) 0.9645(3) 0.1092 1.0000 Uani . U . .
O28 O 0.7211(5) 1.1959(2) 0.89601(17) 0.1068 1.0000 Uani . U . .
C29 C 0.5906(8) 1.1714(5) 0.8785(3) 0.1287 1.0000 Uani . U . .
C30 C 0.5457(8) 1.1355(5) 0.8016(3) 0.1428 1.0000 Uani . U . .
O31 O 0.5760(3) 1.0575(2) 0.79086(14) 0.0732 1.0000 Uani . U . .
C32 C 0.5309(4) 1.0149(3) 0.72292(18) 0.0567 1.0000 Uani . U . .
C33 C 0.4594(4) 0.9350(3) 0.70945(19) 0.0605 1.0000 Uani . U . .
C34 C 0.4175(4) 0.8883(2) 0.64351(18) 0.0550 1.0000 Uani . . . .
C35 C 0.4464(3) 0.9231(2) 0.58904(17) 0.0453 1.0000 Uani . . . .
C36 C 0.5191(3) 1.0039(2) 0.60243(17) 0.0440 1.0000 Uani . . . .
C37 C 0.5618(3) 1.0498(2) 0.66882(18) 0.0505 1.0000 Uani . . . .
O38 O 0.4070(2) 0.88329(14) 0.52152(11) 0.0468 1.0000 Uani . . . .
C39 C 0.3186(3) 0.8052(2) 0.50523(18) 0.0483 1.0000 Uani . . . .
C40 C 0.2797(3) 0.7761(2) 0.42811(18) 0.0512 1.0000 Uani . . . .
N41 N 0.3755(3) 0.74498(18) 0.40359(14) 0.0502 1.0000 Uani . . . .
C42 C 0.3594(4) 0.7237(2) 0.33531(18) 0.0546 1.0000 Uani . . . .
O43 O 0.2699(3) 0.7377(2) 0.29287(14) 0.0710 1.0000 Uani . . . .
C51 C 0.0940(5) -0.1284(3) 0.1848(2) 0.0772 1.0000 Uani . . . .
N52 N 0.1444(3) -0.04778(19) 0.23509(14) 0.0515 1.0000 Uani . . . .
C53 C 0.1913(3) 0.0221(2) 0.21488(17) 0.0517 1.0000 Uani . . . .
C54 C 0.2407(3) 0.0969(2) 0.26156(16) 0.0429 1.0000 Uani . . . .
C55 C 0.2412(3) 0.09755(19) 0.32967(16) 0.0386 1.0000 Uani . . . .
C56 C 0.1912(3) 0.0243(2) 0.35010(16) 0.0385 1.0000 Uani . . . .
C57 C 0.1420(3) -0.0481(2) 0.30079(17) 0.0469 1.0000 Uani . . . .
C58 C 0.2869(3) 0.1747(2) 0.23864(17) 0.0457 1.0000 Uani . U . .
C59 C 0.3402(3) 0.2534(2) 0.27624(18) 0.0451 1.0000 Uani . U . .
N60 N 0.2758(4) 0.1781(2) 0.17149(17) 0.0799 1.0000 Uani . U . .
N61 N 0.3190(5) 0.2563(3) 0.16634(18) 0.0870 1.0000 Uani . U . .
N62 N 0.3575(3) 0.30180(19) 0.22958(15) 0.0532 1.0000 Uani D U . .
C63 C 0.4206(11) 0.3919(6) 0.2518(9) 0.0562 0.3500 Uani D U . 1
C64 C 0.3249(10) 0.4459(7) 0.2351(6) 0.0715 0.3500 Uani D U . 1
O65 O 0.2281(8) 0.4190(5) 0.2644(5) 0.0738 0.3500 Uani D U . 1
C66 C 0.2347(10) 0.4673(6) 0.3282(7) 0.0561 0.3500 Uani D U . 1
C67 C 0.3382(13) 0.4939(7) 0.3862(7) 0.0648 0.3500 Uani D U . 1
C68 C 0.3295(12) 0.5381(7) 0.4474(7) 0.0586 0.3500 Uani D U . 1
C69 C 0.2198(12) 0.5568(7) 0.4569(7) 0.0616 0.3500 Uani D U . 1
C70 C 0.1170(14) 0.5295(7) 0.3983(7) 0.0633 0.3500 Uani D U . 1
C71 C 0.1230(13) 0.4853(7) 0.3359(8) 0.0687 0.3500 Uani D U . 1
O72 O 0.2070(11) 0.6014(6) 0.5214(5) 0.0623 0.3500 Uani D U . 1
C73 C 0.2933(15) 0.5984(11) 0.5811(7) 0.0745 0.3500 Uani D U . 1
C74 C 0.2516(9) 0.6514(9) 0.6314(6) 0.0630 0.3500 Uani D U . 1
O75 O 0.3531(6) 0.6740(6) 0.6904(5) 0.0765 0.3500 Uani D U . 1
C76 C 0.3114(16) 0.6308(8) 0.7359(7) 0.1142 0.3500 Uani D U . 1
C77 C 0.2807(16) 0.6916(12) 0.7886(9) 0.1540 0.3500 Uani D U . 1
C78 C 0.1670(16) 0.6801(11) 0.7990(10) 0.1400 0.3500 Uani D U . 1
C79 C 0.127(2) 0.6396(10) 0.8565(8) 0.1720 0.3500 Uani D U . 1
O80 O 0.0776(13) 0.5516(7) 0.8308(6) 0.1194 0.3500 Uani D U . 1
C81 C -0.0165(13) 0.5166(7) 0.8584(8) 0.0899 0.3500 Uani D U . 1
C82 C -0.0583(9) 0.4211(8) 0.8309(9) 0.1137 0.3500 Uani D U . 1
O83 O 0.0473(3) 0.3848(2) 0.85193(18) 0.0893 1.0000 Uani D U . .
C84 C 0.0856(4) 0.3268(2) 0.8092(2) 0.0644 1.0000 Uani . U . .
C85 C 0.0299(4) 0.3014(2) 0.7395(2) 0.0607 1.0000 Uani . U . .
C86 C 0.0758(3) 0.2434(2) 0.70136(19) 0.0525 1.0000 Uani . U . .
C87 C 0.1759(3) 0.2114(2) 0.73352(17) 0.0483 1.0000 Uani D U . .
C88 C 0.2298(4) 0.2359(2) 0.80373(19) 0.0574 1.0000 Uani . U . .
C89 C 0.1852(4) 0.2938(3) 0.8414(2) 0.0651 1.0000 Uani . U . .
O90 O 0.2294(2) 0.15593(16) 0.69976(11) 0.0513 1.0000 Uani D U . .
C91 C 0.1814(3) 0.1328(2) 0.62678(16) 0.0444 1.0000 Uani . U . .
C92 C 0.2691(3) 0.0825(2) 0.60538(16) 0.0446 1.0000 Uani . U . .
N93 N 0.2285(2) 0.04727(16) 0.53186(13) 0.0388 1.0000 Uani . U . .
N94 N 0.1569(3) -0.03054(17) 0.50856(14) 0.0439 1.0000 Uani . U . .
N95 N 0.1359(2) -0.04608(17) 0.44171(13) 0.0418 1.0000 Uani . U . .
C96 C 0.2531(3) 0.0824(2) 0.47952(16) 0.0402 1.0000 Uani . U . .
C97 C 0.1938(3) 0.02236(19) 0.42188(15) 0.0366 1.0000 Uani . U . .
C101 C 0.4587(10) 0.3052(7) 0.0189(5) 0.1845 1.0000 Uani D U . .
C102 C 0.5506(7) 0.3852(5) 0.0498(4) 0.1328 1.0000 Uani D U . .
O103 O 0.6058(4) 0.4128(3) -0.0023(3) 0.1167 1.0000 Uani . U . .
C104 C 0.6982(10) 0.4849(6) 0.0269(5) 0.1728 1.0000 Uani D U . .
C105 C 0.7549(9) 0.5062(6) -0.0299(5) 0.1650 1.0000 Uani D U . .
Cl1 Cl 0.60412(8) 0.71554(5) 0.53737(4) 0.0477 1.0000 Uani . . . .
C173 C 0.2837(8) 0.6229(6) 0.5994(4) 0.0714 0.6500 Uani D U . 2
C174 C 0.2239(8) 0.6537(9) 0.6563(4) 0.1009 0.6500 Uani D U . 2
O175 O 0.3184(5) 0.6903(5) 0.7265(4) 0.1190 0.6500 Uani D U . 2
C176 C 0.2902(10) 0.6426(6) 0.7761(5) 0.1269 0.6500 Uani D U . 2
C177 C 0.1993(8) 0.6688(8) 0.8082(5) 0.1382 0.6500 Uani D U . 2
C178 C 0.1133(8) 0.6026(7) 0.8053(5) 0.1207 0.6500 Uani D U . 2
C179 C 0.0093(7) 0.6089(6) 0.8333(3) 0.0938 0.6500 Uani D U . 2
O180 O 0.0114(9) 0.5558(5) 0.8823(4) 0.1432 0.6500 Uani D U . 2
C181 C -0.0880(9) 0.4872(6) 0.8611(6) 0.1350 0.6500 Uani D U . 2
C182 C -0.0597(10) 0.4173(7) 0.8148(5) 0.1052 0.6500 Uani D U . 2
O172 O 0.1846(7) 0.6055(5) 0.5355(4) 0.0758 0.6500 Uani D U . 2
C169 C 0.2216(6) 0.5704(5) 0.4834(4) 0.0609 0.6500 Uani D U . 2
C170 C 0.1296(9) 0.5405(5) 0.4204(4) 0.0625 0.6500 Uani D U . 2
C168 C 0.3413(6) 0.5590(4) 0.4842(3) 0.0518 0.6500 Uani D U . 2
C171 C 0.1544(5) 0.5007(4) 0.3627(4) 0.0548 0.6500 Uani D U . 2
C166 C 0.2732(5) 0.4891(3) 0.3651(3) 0.0454 0.6500 Uani D U . 2
C167 C 0.3665(5) 0.5196(4) 0.4263(3) 0.0489 0.6500 Uani D U . 2
O165 O 0.2862(3) 0.4463(2) 0.3043(2) 0.0498 0.6500 Uani D U . 2
C164 C 0.4087(4) 0.4407(3) 0.3052(3) 0.0472 0.6500 Uani D U . 2
C163 C 0.4070(7) 0.3933(4) 0.2351(4) 0.0510 0.6500 Uani D U . 2
H21 H 0.3622 0.6690 0.2111 0.0835 1.0000 Uiso R . . .
H31 H 0.5029 0.6020 0.1694 0.0882 1.0000 Uiso R . . .
H41 H 0.6791 0.5838 0.2419 0.0773 1.0000 Uiso R . . .
H61 H 0.5727 0.6845 0.4026 0.0632 1.0000 Uiso R . . .
H102 H 0.9763 0.6598 0.4775 0.0808 1.0000 Uiso R . . .
H101 H 0.8983 0.5728 0.4860 0.0806 1.0000 Uiso R . . .
H111 H 0.9751 0.6475 0.5962 0.0763 1.0000 Uiso R . . .
H112 H 0.8367 0.6626 0.5720 0.0759 1.0000 Uiso R . . .
H141 H 1.0845 0.9087 0.6121 0.0670 1.0000 Uiso R . . .
H151 H 1.1482 0.9920 0.7178 0.0734 1.0000 Uiso R . . .
H171 H 0.9924 0.8021 0.7951 0.0818 1.0000 Uiso R . . .
H181 H 0.9261 0.7181 0.6876 0.0735 1.0000 Uiso R . . .
H201 H 1.1326 0.8796 0.8952 0.1180 1.0000 Uiso R . . .
H202 H 1.0048 0.9133 0.8806 0.1185 1.0000 Uiso R . . .
H212 H 1.2361 1.0162 0.9547 0.1391 1.0000 Uiso R . . .
H211 H 1.1493 0.9744 0.9937 0.1393 1.0000 Uiso R . . .
H231 H 1.2268 1.1425 1.0155 0.1561 1.0000 Uiso R . . .
H232 H 1.1115 1.1078 1.0426 0.1560 1.0000 Uiso R . . .
H241 H 1.1332 1.2576 0.9962 0.1564 1.0000 Uiso R . . .
H261 H 0.9424 1.3063 1.0208 0.1537 1.0000 Uiso R . . .
H262 H 0.9267 1.2860 0.9383 0.1546 1.0000 Uiso R . . .
H272 H 0.7388 1.2918 0.9710 0.1273 1.0000 Uiso R . . .
H271 H 0.7555 1.2054 0.9973 0.1268 1.0000 Uiso R . . .
H292 H 0.5511 1.2186 0.8881 0.1539 1.0000 Uiso R . . .
H291 H 0.5716 1.1280 0.9051 0.1542 1.0000 Uiso R . . .
H301 H 0.5867 1.1736 0.7769 0.1591 1.0000 Uiso R . . .
H302 H 0.4541 1.1276 0.7836 0.1589 1.0000 Uiso R . . .
H331 H 0.4400 0.9115 0.7452 0.0715 1.0000 Uiso R . . .
H341 H 0.3702 0.8334 0.6347 0.0641 1.0000 Uiso R . . .
H361 H 0.5366 1.0272 0.5652 0.0517 1.0000 Uiso R . . .
H371 H 0.6097 1.1035 0.6779 0.0575 1.0000 Uiso R . . .
H392 H 0.2496 0.8140 0.5215 0.0566 1.0000 Uiso R . . .
H391 H 0.3561 0.7622 0.5282 0.0567 1.0000 Uiso R . . .
H401 H 0.2624 0.8252 0.4075 0.0598 1.0000 Uiso R . . .
H402 H 0.2051 0.7322 0.4154 0.0600 1.0000 Uiso R . . .
H511 H 0.0869 -0.1750 0.2082 0.1124 1.0000 Uiso R . . .
H512 H 0.1481 -0.1365 0.1574 0.1121 1.0000 Uiso R . . .
H513 H 0.0146 -0.1275 0.1560 0.1125 1.0000 Uiso R . . .
H531 H 0.1897 0.0205 0.1686 0.0596 1.0000 Uiso R . . .
H551 H 0.2768 0.1483 0.3634 0.0458 1.0000 Uiso R . . .
H571 H 0.1072 -0.0980 0.3121 0.0550 1.0000 Uiso R . . .
H591 H 0.3593 0.2711 0.3243 0.0537 1.0000 Uiso R . . .
H631 H 0.4478 0.4008 0.3027 0.0741 0.3500 Uiso R . . 1
H632 H 0.4935 0.4077 0.2351 0.0743 0.3500 Uiso R . . 1
H642 H 0.3610 0.5052 0.2539 0.0809 0.3500 Uiso R . . 1
H641 H 0.2964 0.4382 0.1844 0.0810 0.3500 Uiso R . . 1
H671 H 0.4138 0.4815 0.3829 0.0699 0.3500 Uiso R . . 1
H681 H 0.4012 0.5560 0.4838 0.0660 0.3500 Uiso R . . 1
H701 H 0.0419 0.5423 0.4021 0.0670 0.3500 Uiso R . . 1
H711 H 0.0521 0.4679 0.2990 0.0640 0.3500 Uiso R . . 1
H732 H 0.3634 0.6364 0.5753 0.0861 0.3500 Uiso R . . 1
H731 H 0.3167 0.5450 0.5908 0.0858 0.3500 Uiso R . . 1
H741 H 0.2201 0.7007 0.6179 0.0749 0.3500 Uiso R . . 1
H742 H 0.1848 0.6111 0.6385 0.0749 0.3500 Uiso R . . 1
H761 H 0.3751 0.6057 0.7636 0.1531 0.3500 Uiso R . . 1
H762 H 0.2386 0.5870 0.7117 0.1531 0.3500 Uiso R . . 1
H771 H 0.3375 0.7413 0.8104 0.1531 0.3500 Uiso R . . 1
H781 H 0.1043 0.7016 0.7714 0.1551 0.3500 Uiso R . . 1
H791 H 0.0663 0.6632 0.8740 0.2000 0.3500 Uiso R . . 1
H792 H 0.2010 0.6443 0.8937 0.2000 0.3500 Uiso R . . 1
H811 H 0.0166 0.5238 0.9084 0.1080 0.3500 Uiso R . . 1
H812 H -0.0861 0.5442 0.8469 0.1080 0.3500 Uiso R . . 1
H822 H -0.1244 0.3963 0.8481 0.1281 0.3500 Uiso R . . 1
H821 H -0.0852 0.4122 0.7808 0.1280 0.3500 Uiso R . . 1
H851 H -0.0391 0.3230 0.7172 0.0718 1.0000 Uiso R . . .
H861 H 0.0400 0.2267 0.6537 0.0611 1.0000 Uiso R . . .
H881 H 0.2958 0.2129 0.8251 0.0706 1.0000 Uiso R . . .
H891 H 0.2233 0.3109 0.8886 0.0744 1.0000 Uiso R . . .
H911 H 0.0986 0.1008 0.6116 0.0516 1.0000 Uiso R . . .
H912 H 0.1846 0.1818 0.6030 0.0516 1.0000 Uiso R . . .
H921 H 0.2735 0.0354 0.6297 0.0509 1.0000 Uiso R . . .
H922 H 0.3498 0.1201 0.6154 0.0517 1.0000 Uiso R . . .
H961 H 0.3009 0.1349 0.4822 0.0454 1.0000 Uiso R . . .
H1011 H 0.4088 0.2918 0.0494 0.2393 1.0000 Uiso R . . .
H1012 H 0.5071 0.2626 0.0140 0.2391 1.0000 Uiso R . . .
H1013 H 0.4094 0.3115 -0.0252 0.2392 1.0000 Uiso R . . .
H1021 H 0.6163 0.3750 0.0888 0.1431 1.0000 Uiso R . . .
H1022 H 0.5060 0.4276 0.0658 0.1438 1.0000 Uiso R . . .
H1042 H 0.6591 0.5313 0.0399 0.1848 1.0000 Uiso R . . .
H1041 H 0.7574 0.4740 0.0670 0.1854 1.0000 Uiso R . . .
H1051 H 0.8466 0.5104 -0.0111 0.2301 1.0000 Uiso R . . .
H1052 H 0.7370 0.5607 -0.0435 0.2301 1.0000 Uiso R . . .
H1053 H 0.7211 0.4585 -0.0702 0.2300 1.0000 Uiso R . . .
H1732 H 0.3550 0.6647 0.5993 0.0832 0.6500 Uiso R . . 2
H1731 H 0.3116 0.5709 0.6098 0.0829 0.6500 Uiso R . . 2
H1741 H 0.1871 0.7012 0.6414 0.1119 0.6500 Uiso R . . 2
H1742 H 0.1588 0.6103 0.6611 0.1116 0.6500 Uiso R . . 2
H1761 H 0.3671 0.6495 0.8141 0.1381 0.6500 Uiso R . . 2
H1762 H 0.2582 0.5831 0.7556 0.1380 0.6500 Uiso R . . 2
H1771 H 0.2020 0.7249 0.8262 0.1339 0.6500 Uiso R . . 2
H1781 H 0.1181 0.5476 0.7850 0.1247 0.6500 Uiso R . . 2
H1791 H 0.0173 0.6672 0.8538 0.1111 0.6500 Uiso R . . 2
H1792 H -0.0660 0.5894 0.7961 0.1111 0.6500 Uiso R . . 2
H1812 H -0.1010 0.4667 0.9021 0.1443 0.6500 Uiso R . . 2
H1811 H -0.1610 0.5071 0.8368 0.1443 0.6500 Uiso R . . 2
H1821 H -0.1299 0.3708 0.7974 0.1273 0.6500 Uiso R . . 2
H1822 H -0.0400 0.4422 0.7770 0.1270 0.6500 Uiso R . . 2
H1701 H 0.0477 0.5475 0.4179 0.0706 0.6500 Uiso R . . 2
H1681 H 0.4063 0.5785 0.5243 0.0632 0.6500 Uiso R . . 2
H1711 H 0.0905 0.4810 0.3220 0.0646 0.6500 Uiso R . . 2
H1671 H 0.4477 0.5144 0.4286 0.0609 0.6500 Uiso R . . 2
H1641 H 0.4580 0.4963 0.3145 0.0520 0.6500 Uiso R . . 2
H1642 H 0.4416 0.4120 0.3419 0.0515 0.6500 Uiso R . . 2
H1631 H 0.4965 0.3992 0.2320 0.0846 0.6500 Uiso R . . 2
H1632 H 0.3555 0.4145 0.1936 0.0846 0.6500 Uiso R . . 2
H411 H 0.4342 0.7290 0.4324 0.0597 1.0000 Uiso R . . .
H91 H 0.7489 0.6812 0.4579 0.0733 1.0000 Uiso R . . .
C111 C 0.529(3) 1.0846(13) 1.0930(11) 0.1758 0.5000 Uani D U 3 -1
C112 C 0.529(4) 1.0633(8) 1.0183(13) 0.1316 0.5000 Uani D U 3 -1
O113 O 0.4885(11) 0.9755(4) 0.9924(5) 0.0984 0.5000 Uani D U 3 -1
C114 C 0.485(2) 0.9545(9) 0.9213(7) 0.1163 0.5000 Uani D U 3 -1
C115 C 0.437(2) 0.8609(9) 0.8972(9) 0.1455 0.5000 Uani D U 3 -1
H1111 H 0.5473 1.1443 1.1078 0.1704 0.5000 Uiso R . 3 -1
H1112 H 0.4600 1.0602 1.1067 0.1704 0.5000 Uiso R . 3 -1
H1113 H 0.5983 1.0619 1.1134 0.1704 0.5000 Uiso R . 3 -1
H1121 H 0.4602 1.0878 0.9995 0.1432 0.5000 Uiso R . 3 -1
H1122 H 0.5985 1.0895 1.0062 0.1432 0.5000 Uiso R . 3 -1
H1141 H 0.5671 0.9671 0.9190 0.1564 0.5000 Uiso R . 3 -1
H1142 H 0.4362 0.9858 0.8927 0.1564 0.5000 Uiso R . 3 -1
H1151 H 0.4410 0.8501 0.8509 0.1579 0.5000 Uiso R . 3 -1
H1152 H 0.4846 0.8278 0.9242 0.1579 0.5000 Uiso R . 3 -1
H1153 H 0.3536 0.8466 0.8978 0.1579 0.5000 Uiso R . 3 -1

loop_
_atom_site_aniso_label
_atom_site_aniso_U_11
_atom_site_aniso_U_22
_atom_site_aniso_U_33
_atom_site_aniso_U_23
_atom_site_aniso_U_13
_atom_site_aniso_U_12
C1 0.071(2) 0.0409(18) 0.050(2) -0.0003(15) 0.0200(18) -0.0042(16)
C2 0.069(3) 0.077(3) 0.051(2) -0.004(2) 0.0148(19) -0.015(2)
C3 0.084(3) 0.072(3) 0.061(3) -0.013(2) 0.037(2) -0.019(2)
C4 0.076(3) 0.051(2) 0.067(3) -0.0014(18) 0.037(2) -0.0113(19)
C5 0.083(3) 0.0321(16) 0.072(3) 0.0123(16) 0.041(2) -0.0012(17)
C6 0.079(3) 0.0368(17) 0.0475(19) 0.0099(14) 0.0221(18) 0.0094(16)
O7 0.115(3) 0.0690(18) 0.100(2) 0.0324(17) 0.068(2) 0.0427(19)
C8 0.085(3) 0.0439(19) 0.083(3) 0.027(2) 0.046(2) 0.0159(19)
N9 0.070(2) 0.0518(18) 0.082(2) 0.0215(17) 0.0385(18) 0.0176(15)
C10 0.062(2) 0.058(2) 0.097(3) 0.028(2) 0.035(2) 0.0197(19)
C11 0.056(2) 0.057(2) 0.096(3) 0.039(2) 0.031(2) 0.0141(18)
O12 0.0754(18) 0.0582(15) 0.0741(19) 0.0306(14) 0.0345(15) 0.0139(13)
C13 0.052(2) 0.067(2) 0.073(3) 0.038(2) 0.0298(19) 0.0212(18)
C14 0.051(2) 0.072(2) 0.062(2) 0.036(2) 0.0251(17) 0.0134(18)
C15 0.050(2) 0.082(3) 0.060(2) 0.033(2) 0.0182(18) 0.0051(19)
C16 0.048(2) 0.102(3) 0.0594(19) 0.0385(17) 0.0130(17) 0.011(2)
C17 0.058(2) 0.096(3) 0.066(3) 0.051(2) 0.0270(19) 0.017(2)
C18 0.054(2) 0.076(3) 0.081(3) 0.048(2) 0.028(2) 0.0177(19)
O19 0.0666(18) 0.130(3) 0.0530(14) 0.0359(15) 0.0128(14) -0.0084(18)
C20 0.077(3) 0.164(4) 0.058(2) 0.051(2) 0.015(2) 0.000(3)
C21 0.083(4) 0.206(5) 0.050(2) 0.043(3) 0.003(2) -0.015(3)
O22 0.090(3) 0.169(3) 0.0405(15) 0.0137(18) 0.0062(16) -0.035(2)
C23 0.085(3) 0.232(6) 0.041(2) -0.011(3) 0.015(2) -0.043(3)
C24 0.121(3) 0.172(4) 0.060(3) -0.030(4) 0.035(3) -0.080(3)
O25 0.116(2) 0.114(2) 0.0521(17) 0.0020(18) 0.0181(18) -0.049(2)
C26 0.200(4) 0.082(3) 0.078(4) -0.020(3) 0.049(4) -0.041(3)
C27 0.190(4) 0.069(3) 0.054(2) -0.011(2) 0.030(3) 0.008(3)
O28 0.180(3) 0.082(2) 0.0500(17) -0.0095(15) 0.027(2) 0.027(3)
C29 0.163(3) 0.142(6) 0.066(3) -0.030(3) -0.011(3) 0.096(4)
C30 0.206(7) 0.149(5) 0.062(3) -0.016(3) -0.017(4) 0.122(5)
O31 0.093(2) 0.0787(18) 0.0395(13) -0.0032(12) 0.0073(13) 0.0231(16)
C32 0.067(2) 0.065(2) 0.0355(15) 0.0031(15) 0.0073(15) 0.0218(19)
C33 0.083(3) 0.063(2) 0.0373(18) 0.0155(16) 0.0166(17) 0.017(2)
C34 0.072(2) 0.0488(19) 0.0424(19) 0.0110(15) 0.0130(17) 0.0097(17)
C35 0.0522(19) 0.0481(18) 0.0371(17) 0.0114(14) 0.0093(14) 0.0168(15)
C36 0.0490(18) 0.0467(17) 0.0370(16) 0.0093(13) 0.0082(14) 0.0165(14)
C37 0.0526(19) 0.0494(19) 0.0446(19) 0.0048(15) 0.0043(15) 0.0146(15)
O38 0.0595(14) 0.0429(12) 0.0355(12) 0.0073(9) 0.0107(10) 0.0081(10)
C39 0.057(2) 0.0406(17) 0.0455(18) 0.0088(14) 0.0109(15) 0.0109(15)
C40 0.058(2) 0.0448(18) 0.0443(19) 0.0074(14) 0.0025(15) 0.0107(15)
N41 0.0621(18) 0.0448(15) 0.0388(15) 0.0056(12) 0.0044(13) 0.0146(13)
C42 0.068(2) 0.0456(18) 0.0393(18) 0.0061(14) 0.0019(17) 0.0019(16)
O43 0.0769(19) 0.0810(19) 0.0435(15) 0.0035(13) 0.0017(14) 0.0149(15)
C51 0.104(3) 0.065(3) 0.039(2) -0.0087(18) 0.019(2) -0.033(2)
N52 0.0584(17) 0.0506(16) 0.0326(14) 0.0035(12) 0.0082(12) -0.0138(13)
C53 0.057(2) 0.059(2) 0.0321(16) 0.0103(15) 0.0094(14) -0.0064(16)
C54 0.0422(17) 0.0468(17) 0.0342(16) 0.0111(13) 0.0060(13) -0.0020(13)
C55 0.0379(15) 0.0395(15) 0.0350(16) 0.0103(12) 0.0057(12) 0.0031(12)
C56 0.0349(15) 0.0429(16) 0.0349(16) 0.0113(13) 0.0060(12) 0.0035(12)
C57 0.0484(18) 0.0482(18) 0.0371(17) 0.0091(14) 0.0086(14) -0.0052(14)
C58 0.0452(17) 0.0520(18) 0.0360(16) 0.0157(14) 0.0071(13) -0.0002(14)
C59 0.0467(18) 0.0465(17) 0.0433(17) 0.0178(14) 0.0138(14) 0.0037(14)
N60 0.119(3) 0.068(2) 0.0362(17) 0.0154(15) 0.0159(18) -0.023(2)
N61 0.129(3) 0.070(2) 0.0482(16) 0.0226(14) 0.023(2) -0.024(2)
N62 0.0564(17) 0.0538(15) 0.0491(14) 0.0216(11) 0.0164(13) -0.0013(13)
C63 0.060(7) 0.053(4) 0.057(8) 0.030(4) 0.017(6) -0.001(5)
C64 0.077(7) 0.070(5) 0.076(7) 0.029(6) 0.028(5) 0.018(5)
O65 0.079(5) 0.076(6) 0.074(5) 0.023(4) 0.029(4) 0.016(5)
C66 0.056(5) 0.043(6) 0.073(5) 0.027(5) 0.022(4) 0.004(5)
C67 0.064(7) 0.074(9) 0.067(7) 0.036(6) 0.019(5) 0.025(8)
C68 0.042(5) 0.059(9) 0.078(7) 0.023(6) 0.014(6) 0.015(5)
C69 0.037(5) 0.027(6) 0.123(6) 0.026(6) 0.021(5) 0.008(5)
C70 0.042(6) 0.039(7) 0.115(7) 0.024(6) 0.022(5) 0.017(6)
C71 0.060(6) 0.039(6) 0.114(7) 0.026(6) 0.031(6) 0.010(5)
O72 0.022(5) 0.035(5) 0.130(6) 0.017(5) 0.013(4) 0.019(3)
C73 0.041(6) 0.018(9) 0.139(7) 0.003(6) -0.012(6) 0.003(5)
C74 0.025(6) 0.044(8) 0.113(6) 0.033(7) 0.002(5) 0.001(5)
O75 0.025(4) 0.093(6) 0.102(6) 0.017(5) 0.007(3) 0.005(4)
C76 0.147(14) 0.096(12) 0.068(8) -0.010(7) 0.017(7) -0.025(9)
C77 0.125(12) 0.25(2) 0.098(12) 0.009(13) 0.021(10) 0.096(14)
C78 0.140(16) 0.128(13) 0.140(16) 0.025(12) 0.047(14) -0.022(13)
C79 0.23(2) 0.152(11) 0.087(12) 0.024(11) 0.009(12) -0.047(15)
O80 0.219(13) 0.105(6) 0.082(7) 0.057(6) 0.090(8) 0.061(7)
C81 0.072(9) 0.103(6) 0.081(10) 0.013(8) -0.004(6) 0.023(6)
C82 0.055(8) 0.142(8) 0.111(11) -0.095(8) 0.041(6) -0.009(5)
O83 0.109(3) 0.0680(19) 0.082(2) -0.0219(16) 0.044(2) -0.0056(16)
C84 0.075(3) 0.0468(19) 0.070(3) -0.0012(17) 0.036(2) -0.0077(18)
C85 0.066(2) 0.050(2) 0.064(2) 0.0041(17) 0.0260(19) -0.0006(17)
C86 0.056(2) 0.0494(19) 0.0479(19) 0.0065(15) 0.0167(16) -0.0031(16)
C87 0.055(2) 0.0455(17) 0.0426(18) 0.0093(14) 0.0187(15) -0.0045(15)
C88 0.063(2) 0.060(2) 0.0423(19) 0.0083(16) 0.0144(16) -0.0054(17)
C89 0.082(3) 0.059(2) 0.0422(19) -0.0054(17) 0.0245(19) -0.0188(19)
O90 0.0551(14) 0.0622(14) 0.0349(12) 0.0089(10) 0.0109(10) 0.0101(11)
C91 0.0443(17) 0.0501(18) 0.0348(16) 0.0093(14) 0.0087(13) 0.0010(14)
C92 0.0468(17) 0.0530(18) 0.0339(16) 0.0147(14) 0.0100(13) 0.0067(14)
N93 0.0395(13) 0.0426(14) 0.0348(13) 0.0128(11) 0.0108(11) 0.0047(11)
N94 0.0477(15) 0.0435(14) 0.0391(15) 0.0128(11) 0.0123(12) 0.0008(12)
N95 0.0448(14) 0.0417(14) 0.0380(14) 0.0135(11) 0.0108(11) 0.0032(11)
C96 0.0424(16) 0.0410(16) 0.0357(16) 0.0129(13) 0.0096(13) 0.0020(13)
C97 0.0349(15) 0.0396(15) 0.0350(15) 0.0123(12) 0.0079(12) 0.0053(12)
C101 0.172(9) 0.208(10) 0.142(8) 0.006(6) 0.053(7) -0.045(7)
C102 0.116(5) 0.146(6) 0.124(5) 0.037(5) 0.010(4) 0.021(4)
O103 0.116(3) 0.101(3) 0.113(3) 0.007(2) 0.009(2) 0.011(2)
C104 0.188(9) 0.124(6) 0.152(7) 0.039(5) -0.009(5) -0.037(5)
C105 0.164(8) 0.113(6) 0.188(8) 0.047(6) 0.014(6) -0.012(5)
Cl1 0.0517(5) 0.0428(4) 0.0456(4) 0.0118(3) 0.0099(3) 0.0044(3)
C173 0.047(5) 0.027(7) 0.121(4) 0.018(4) -0.011(3) 0.009(3)
C174 0.058(5) 0.135(9) 0.096(4) 0.038(5) 0.001(3) 0.001(5)
O175 0.043(3) 0.179(7) 0.115(4) 0.067(4) -0.012(3) -0.007(4)
C176 0.186(9) 0.131(8) 0.051(4) -0.005(5) 0.039(6) 0.005(7)
C177 0.070(5) 0.255(13) 0.070(5) 0.046(7) -0.028(3) 0.043(5)
C178 0.104(6) 0.164(9) 0.080(6) -0.027(6) 0.004(4) 0.062(5)
C179 0.113(5) 0.126(6) 0.045(4) 0.010(3) 0.007(3) 0.062(5)
O180 0.183(8) 0.102(5) 0.118(6) 0.036(4) -0.002(5) 0.016(5)
C181 0.156(9) 0.089(6) 0.138(9) -0.019(5) 0.017(7) 0.036(4)
C182 0.110(9) 0.124(7) 0.079(6) 0.004(5) 0.017(5) 0.046(6)
O172 0.039(4) 0.077(5) 0.102(3) 0.013(3) 0.005(2) 0.012(3)
C169 0.043(3) 0.040(5) 0.093(3) 0.025(3) 0.005(3) 0.003(3)
C170 0.044(4) 0.050(4) 0.090(4) 0.015(3) 0.011(3) 0.010(3)
C168 0.041(2) 0.043(3) 0.058(3) 0.009(3) -0.003(3) -0.002(2)
C171 0.035(2) 0.045(4) 0.077(3) 0.020(3) 0.003(3) 0.003(2)
C166 0.037(3) 0.039(3) 0.051(3) 0.014(2) -0.003(2) 0.002(3)
C167 0.036(3) 0.044(4) 0.055(3) 0.015(3) -0.003(2) -0.003(2)
O165 0.0323(16) 0.054(2) 0.055(2) 0.0150(17) -0.0007(16) 0.0041(16)
C164 0.0342(19) 0.039(2) 0.065(3) 0.021(2) 0.008(2) -0.0003(19)
C163 0.046(3) 0.053(3) 0.060(4) 0.033(3) 0.017(3) 0.005(3)
C111 0.26(3) 0.085(12) 0.149(12) 0.010(12) 0.051(17) -0.025(19)
C112 0.181(17) 0.063(13) 0.132(9) 0.046(9) 0.019(12) -0.005(15)
O113 0.130(10) 0.062(13) 0.107(7) 0.049(9) 0.037(9) -0.003(15)
C114 0.149(14) 0.104(9) 0.118(9) 0.052(8) 0.058(11) 0.033(10)
C115 0.22(2) 0.117(11) 0.102(10) 0.028(8) 0.061(12) 0.001(13)

loop_
_atom_type_symbol
_atom_type_scat_dispersion_real
_atom_type_scat_dispersion_imag
_atom_type_scat_Cromer_Mann_a1
_atom_type_scat_Cromer_Mann_b1
_atom_type_scat_Cromer_Mann_a2
_atom_type_scat_Cromer_Mann_b2
_atom_type_scat_Cromer_Mann_a3
_atom_type_scat_Cromer_Mann_b3
_atom_type_scat_Cromer_Mann_a4
_atom_type_scat_Cromer_Mann_b4
_atom_type_scat_Cromer_Mann_c
_atom_type_scat_source
C 0.0181 0.0091 2.3100 20.8439 1.0200 10.2075 1.5886 0.5687 0.8650 51.6512 0.2156 'International Tables Vol C 4.2.6.8 and 6.1.1.4'
H 0.0000 0.0000 0.4930 10.5109 0.3229 26.1257 0.1402 3.1424 0.0408 57.7998 0.0030 'International Tables Vol C 4.2.6.8 and 6.1.1.4'
N 0.0311 0.0180 12.2126 0.0057 3.1322 9.8933 2.0125 28.9975 1.1663 0.5826 -11.5290 'International Tables Vol C 4.2.6.8 and 6.1.1.4'
O 0.0492 0.0322 3.0485 13.2771 2.2868 5.7011 1.5463 0.3239 0.8670 32.9089 0.2508 'International Tables Vol C 4.2.6.8 and 6.1.1.4'
Cl 0.3639 0.7018 11.4604 0.0104 7.1964 1.1662 6.2556 18.5194 1.6455 47.7784 -9.5574 'International Tables Vol C 4.2.6.8 and 6.1.1.4'

loop_
_geom_angle_atom_site_label_1
_geom_angle_atom_site_label_2
_geom_angle_atom_site_label_3
_geom_angle
_geom_angle_publ_flag
C2 C1 C6 118.4(4) yes
C2 C1 C42 117.9(4) yes
C6 C1 C42 123.7(3) yes
C1 C2 C3 119.7(5) yes
C1 C2 H21 117.1 no
C3 C2 H21 123.2 no
C2 C3 C4 121.6(4) yes
C2 C3 H31 119.7 no
C4 C3 H31 118.7 no
C3 C4 C5 120.0(4) yes
C3 C4 H41 120.1 no
C5 C4 H41 119.9 no
C4 C5 C6 119.0(4) yes
C4 C5 C8 117.5(4) yes
C6 C5 C8 123.5(4) yes
C5 C6 C1 121.4(4) yes
C5 C6 H61 120.2 no
C1 C6 H61 118.4 no
C5 C8 O7 121.0(4) yes
C5 C8 N9 117.4(4) yes
O7 C8 N9 121.6(4) yes
C8 N9 C10 119.7(4) yes
C8 N9 H91 120.3 no
C10 N9 H91 119.9 no
N9 C10 C11 111.4(3) yes
N9 C10 H102 109.8 no
C11 C10 H102 107.6 no
N9 C10 H101 108.8 no
C11 C10 H101 109.8 no
H102 C10 H101 109.4 no
C10 C11 O12 107.9(3) yes
C10 C11 H111 112.2 no
O12 C11 H111 108.8 no
C10 C11 H112 110.0 no
O12 C11 H112 108.4 no
H111 C11 H112 109.5 no
C11 O12 C13 116.3(3) yes
O12 C13 C14 116.2(3) yes
O12 C13 C18 125.2(4) yes
C14 C13 C18 118.7(4) yes
C13 C14 C15 120.7(3) yes
C13 C14 H141 119.8 no
C15 C14 H141 119.5 no
C14 C15 C16 120.4(4) yes
C14 C15 H151 119.2 no
C16 C15 H151 120.3 no
C15 C16 C17 119.3(4) yes
C15 C16 O19 115.9(4) yes
C17 C16 O19 124.8(4) yes
C16 C17 C18 120.5(4) yes
C16 C17 H171 120.3 no
C18 C17 H171 119.2 no
C13 C18 C17 120.5(4) yes
C13 C18 H181 119.9 no
C17 C18 H181 119.6 no
C16 O19 C20 116.9(4) yes
O19 C20 C21 108.8(5) yes
O19 C20 H201 107.3 no
C21 C20 H201 109.4 no
O19 C20 H202 109.3 no
C21 C20 H202 110.8 no
H201 C20 H202 111.2 no
C20 C21 O22 109.9(5) yes
C20 C21 H212 109.3 no
O22 C21 H212 107.4 no
C20 C21 H211 111.8 no
O22 C21 H211 111.8 no
H212 C21 H211 106.5 no
C21 O22 C23 111.1(5) yes
O22 C23 C24 111.4(6) yes
O22 C23 H231 107.9 no
C24 C23 H231 110.4 no
O22 C23 H232 108.8 no
C24 C23 H232 107.6 no
H231 C23 H232 110.8 no
C23 C24 O25 111.2(6) yes
C23 C24 H241 124.9 no
O25 C24 H241 123.8 no
C24 O25 C26 112.9(6) yes
O25 C26 C27 109.8(5) yes
O25 C26 H261 107.8 no
C27 C26 H261 108.8 no
O25 C26 H262 109.4 no
C27 C26 H262 109.9 no
H261 C26 H262 111.2 no
C26 C27 O28 108.2(6) yes
C26 C27 H272 111.2 no
O28 C27 H272 110.9 no
C26 C27 H271 108.2 no
O28 C27 H271 109.4 no
H272 C27 H271 108.8 no
C27 O28 C29 112.4(5) yes
O28 C29 C30 106.9(6) yes
O28 C29 H292 112.8 no
C30 C29 H292 109.4 no
O28 C29 H291 107.4 no
C30 C29 H291 110.6 no
H292 C29 H291 109.8 no
C29 C30 O31 108.8(5) yes
C29 C30 H301 109.2 no
O31 C30 H301 109.1 no
C29 C30 H302 111.2 no
O31 C30 H302 107.8 no
H301 C30 H302 110.7 no
C30 O31 C32 114.3(4) yes
O31 C32 C33 118.9(4) yes
O31 C32 C37 121.6(4) yes
C33 C32 C37 119.5(3) yes
C32 C33 C34 121.3(4) yes
C32 C33 H331 119.7 no
C34 C33 H331 119.0 no
C33 C34 C35 119.6(4) yes
C33 C34 H341 121.0 no
C35 C34 H341 119.4 no
C34 C35 C36 119.4(3) yes
C34 C35 O38 124.5(3) yes
C36 C35 O38 116.2(3) yes
C35 C36 C37 120.5(3) yes
C35 C36 H361 118.7 no
C37 C36 H361 120.8 no
C32 C37 C36 119.8(3) yes
C32 C37 H371 119.4 no
C36 C37 H371 120.8 no
C35 O38 C39 117.0(3) yes
O38 C39 C40 108.4(3) yes
O38 C39 H392 109.2 no
C40 C39 H392 111.1 no
O38 C39 H391 109.7 no
C40 C39 H391 109.5 no
H392 C39 H391 108.9 no
C39 C40 N41 112.5(3) yes
C39 C40 H401 106.6 no
N41 C40 H401 108.7 no
C39 C40 H402 108.8 no
N41 C40 H402 110.3 no
H401 C40 H402 109.9 no
C40 N41 C42 119.8(3) yes
C40 N41 H411 119.4 no
C42 N41 H411 119.2 no
C1 C42 N41 118.8(3) yes
C1 C42 O43 120.2(3) yes
N41 C42 O43 120.9(4) yes
N52 C51 H511 110.5 no
N52 C51 H512 109.8 no
H511 C51 H512 107.8 no
N52 C51 H513 110.3 no
H511 C51 H513 108.5 no
H512 C51 H513 110.0 no
C51 N52 C53 120.2(3) yes
C51 N52 C57 118.0(3) yes
C53 N52 C57 121.8(3) yes
N52 C53 C54 120.6(3) yes
N52 C53 H531 119.6 no
C54 C53 H531 119.8 no
C53 C54 C55 118.5(3) yes
C53 C54 C58 120.6(3) yes
C55 C54 C58 120.8(3) yes
C54 C55 C56 120.4(3) yes
C54 C55 H551 120.2 no
C56 C55 H551 119.4 no
C55 C56 C57 118.3(3) yes
C55 C56 C97 121.6(3) yes
C57 C56 C97 120.0(3) yes
C56 C57 N52 120.4(3) yes
C56 C57 H571 121.1 no
N52 C57 H571 118.5 no
C54 C58 C59 129.5(3) yes
C54 C58 N60 122.2(3) yes
C59 C58 N60 108.3(3) yes
C58 C59 N62 104.9(3) yes
C58 C59 H591 128.3 no
N62 C59 H591 126.8 no
C58 N60 N61 108.6(3) yes
N60 N61 N62 107.5(3) yes
C59 N62 N61 110.8(3) yes
C59 N62 C63 120.7(8) yes
N61 N62 C63 128.4(8) yes
N62 C63 C64 108.2(7) yes
N62 C63 H631 105.3 no
C64 C63 H631 104.4 no
N62 C63 H632 114.8 no
C64 C63 H632 114.7 no
H631 C63 H632 108.6 no
C63 C64 O65 109.0(7) yes
C63 C64 H642 110.7 no
O65 C64 H642 109.1 no
C63 C64 H641 106.1 no
O65 C64 H641 112.5 no
H642 C64 H641 109.4 no
C64 O65 C66 115.7(7) yes
O65 C66 C67 127.2(10) yes
O65 C66 C71 115.8(11) yes
C67 C66 C71 116.8(13) yes
C66 C67 C68 120.9(12) yes
C66 C67 H671 118.6 no
C68 C67 H671 120.5 no
C67 C68 C69 123.9(13) yes
C67 C68 H681 117.6 no
C69 C68 H681 118.5 no
C68 C69 C70 114.4(13) yes
C68 C69 O72 125.2(12) yes
C70 C69 O72 120.4(10) yes
C69 C70 C71 123.0(14) yes
C69 C70 H701 117.2 no
C71 C70 H701 119.8 no
C66 C71 C70 121.0(14) yes
C66 C71 H711 119.4 no
C70 C71 H711 119.6 no
C69 O72 C73 116.6(9) yes
O72 C73 C74 99.9(7) yes
O72 C73 H732 99.1 no
C74 C73 H732 103.4 no
O72 C73 H731 121.1 no
C74 C73 H731 120.5 no
H732 C73 H731 109.6 no
C73 C74 O75 104.4(7) yes
C73 C74 H741 118.3 no
O75 C74 H741 111.5 no
C73 C74 H742 101.8 no
O75 C74 H742 111.6 no
H741 C74 H742 108.7 no
C74 O75 C76 101.8(8) yes
O75 C76 C77 109.8(9) yes
O75 C76 H761 112.0 no
C77 C76 H761 104.3 no
O75 C76 H762 110.6 no
C77 C76 H762 109.8 no
H761 C76 H762 110.1 no
C76 C77 C78 121.7(10) yes
C76 C77 H771 119.0 no
C78 C77 H771 119.0 no
C77 C78 C79 127.7(10) yes
C77 C78 H781 119.7 no
C79 C78 H781 112.4 no
C78 C79 O80 108.5(8) yes
C78 C79 H791 116.5 no
O80 C79 H791 107.8 no
C78 C79 H792 106.4 no
O80 C79 H792 107.4 no
H791 C79 H792 109.8 no
C79 O80 C81 114.2(8) yes
O80 C81 C82 110.3(8) yes
O80 C81 H811 108.8 no
C82 C81 H811 107.1 no
O80 C81 H812 110.6 no
C82 C81 H812 110.0 no
H811 C81 H812 110.0 no
C81 C82 O83 106.7(7) yes
C81 C82 H822 111.6 no
O83 C82 H822 111.5 no
C81 C82 H821 108.5 no
O83 C82 H821 108.5 no
H822 C82 H821 109.9 no
C82 O83 C84 125.4(7) yes
O83 C84 C85 124.0(5) yes
O83 C84 C89 116.1(4) yes
C85 C84 C89 119.9(4) yes
C84 C85 C86 119.5(4) yes
C84 C85 H851 120.5 no
C86 C85 H851 119.9 no
C85 C86 C87 120.3(4) yes
C85 C86 H861 120.4 no
C87 C86 H861 119.3 no
C86 C87 C88 119.8(4) yes
C86 C87 O90 124.3(3) yes
C88 C87 O90 115.9(3) yes
C87 C88 C89 119.9(4) yes
C87 C88 H881 119.2 no
C89 C88 H881 120.9 no
C84 C89 C88 120.5(4) yes
C84 C89 H891 120.2 no
C88 C89 H891 119.3 no
C87 O90 C91 117.8(3) yes
O90 C91 C92 104.6(3) yes
O90 C91 H911 113.9 no
C92 C91 H911 111.4 no
O90 C91 H912 112.9 no
C92 C91 H912 105.8 no
H911 C91 H912 107.9 no
C91 C92 N93 112.4(3) yes
C91 C92 H921 109.3 no
N93 C92 H921 106.8 no
C91 C92 H922 108.7 no
N93 C92 H922 108.0 no
H921 C92 H922 111.7 no
C92 N93 N94 120.6(2) yes
C92 N93 C96 128.5(3) yes
N94 N93 C96 110.9(3) yes
N93 N94 N95 107.5(2) yes
N94 N95 C97 108.6(2) yes
N93 C96 C97 104.5(3) yes
N93 C96 H961 127.4 no
C97 C96 H961 128.1 no
C56 C97 C96 129.1(3) yes
C56 C97 N95 122.4(3) yes
C96 C97 N95 108.5(3) yes
C102 C101 H1011 110.3 no
C102 C101 H1012 104.9 no
H1011 C101 H1012 110.4 no
C102 C101 H1013 108.4 no
H1011 C101 H1013 111.6 no
H1012 C101 H1013 111.0 no
C101 C102 O103 109.0(7) yes
C101 C102 H1021 109.4 no
O103 C102 H1021 108.9 no
C101 C102 H1022 107.2 no
O103 C102 H1022 110.8 no
H1021 C102 H1022 111.5 no
C102 O103 C104 109.9(6) yes
O103 C104 C105 106.2(7) yes
O103 C104 H1042 108.0 no
C105 C104 H1042 108.4 no
O103 C104 H1041 109.9 no
C105 C104 H1041 113.1 no
H1042 C104 H1041 111.0 no
C104 C105 H1051 106.8 no
C104 C105 H1052 110.9 no
H1051 C105 H1052 110.7 no
C104 C105 H1053 108.2 no
H1051 C105 H1053 109.2 no
H1052 C105 H1053 111.0 no
C174 C173 O172 104.6(6) yes
C174 C173 H1732 111.5 no
O172 C173 H1732 113.9 no
C174 C173 H1731 107.6 no
O172 C173 H1731 110.7 no
H1732 C173 H1731 108.2 no
C173 C174 O175 113.1(6) yes
C173 C174 H1741 106.0 no
O175 C174 H1741 105.5 no
C173 C174 H1742 113.0 no
O175 C174 H1742 110.6 no
H1741 C174 H1742 108.1 no
C174 O175 C176 108.8(6) yes
O175 C176 C177 115.7(7) yes
O175 C176 H1761 107.4 no
C177 C176 H1761 106.1 no
O175 C176 H1762 111.0 no
C177 C176 H1762 105.9 no
H1761 C176 H1762 110.7 no
C176 C177 C178 110.1(8) yes
C176 C177 H1771 123.4 no
C178 C177 H1771 126.4 no
C177 C178 C179 122.9(7) yes
C177 C178 H1781 120.1 no
C179 C178 H1781 117.0 no
C178 C179 O180 108.2(7) yes
C178 C179 H1791 108.5 no
O180 C179 H1791 111.5 no
C178 C179 H1792 108.3 no
O180 C179 H1792 109.0 no
H1791 C179 H1792 111.3 no
C179 O180 C181 112.3(7) yes
O180 C181 C182 109.7(8) yes
O180 C181 H1812 108.1 no
C182 C181 H1812 109.6 no
O180 C181 H1811 108.1 no
C182 C181 H1811 111.3 no
H1812 C181 H1811 110.0 no
C181 C182 O83 111.5(6) yes
C181 C182 H1821 110.5 no
O83 C182 H1821 108.7 no
C181 C182 H1822 106.5 no
O83 C182 H1822 109.1 no
H1821 C182 H1822 110.6 no
C173 O172 C169 110.2(7) yes
O172 C169 C170 115.8(7) yes
O172 C169 C168 128.0(7) yes
C170 C169 C168 116.2(8) yes
C169 C170 C171 121.9(8) yes
C169 C170 H1701 118.5 no
C171 C170 H1701 119.6 no
C169 C168 C167 122.0(6) yes
C169 C168 H1681 120.0 no
C167 C168 H1681 118.0 no
C170 C171 C166 120.9(6) yes
C170 C171 H1711 119.3 no
C166 C171 H1711 119.8 no
C171 C166 C167 118.4(6) yes
C171 C166 O165 115.7(5) yes
C167 C166 O165 125.9(5) yes
C168 C167 C166 120.6(6) yes
C168 C167 H1671 119.5 no
C166 C167 H1671 119.9 no
C166 O165 C164 115.4(4) yes
O165 C164 C163 108.8(4) yes
O165 C164 H1641 109.3 no
C163 C164 H1641 110.7 no
O165 C164 H1642 108.7 no
C163 C164 H1642 111.4 no
H1641 C164 H1642 107.9 no
C164 C163 N62 109.5(5) yes
C164 C163 H1631 109.1 no
N62 C163 H1631 107.1 no
C164 C163 H1632 113.8 no
N62 C163 H1632 108.6 no
H1631 C163 H1632 108.5 no
C112 C111 H1111 110.3 no
C112 C111 H1112 119.2 no
H1111 C111 H1112 109.5 no
C112 C111 H1113 98.1 no
H1111 C111 H1113 109.5 no
H1112 C111 H1113 109.5 no
C111 C112 O113 111.7(16) yes
C111 C112 H1121 96.1 no
O113 C112 H1121 105.3 no
C111 C112 H1122 117.0 no
O113 C112 H1122 114.9 no
H1121 C112 H1122 109.5 no
C112 O113 C114 112.4(12) yes
O113 C114 C115 109.0(11) yes
O113 C114 H1141 107.0 no
C115 C114 H1141 107.8 no
O113 C114 H1142 112.4 no
C115 C114 H1142 111.0 no
H1141 C114 H1142 109.5 no
C114 C115 H1151 105.5 no
C114 C115 H1152 113.0 no
H1151 C115 H1152 109.5 no
C114 C115 H1153 109.8 no
H1151 C115 H1153 109.5 no
H1152 C115 H1153 109.5 no

loop_
_geom_bond_atom_site_label_1
_geom_bond_atom_site_label_2
_geom_bond_distance
_geom_bond_publ_flag
C1 C2 1.397(6) yes
C1 C6 1.378(6) yes
C1 C42 1.513(6) yes
C2 C3 1.393(7) yes
C2 H21 0.931 no
C3 C4 1.351(7) yes
C3 H31 0.915 no
C4 C5 1.388(6) yes
C4 H41 0.934 no
C5 C6 1.404(6) yes
C5 C8 1.489(6) yes
C6 H61 0.927 no
O7 C8 1.230(5) yes
C8 N9 1.337(6) yes
N9 C10 1.460(6) yes
N9 H91 0.858 no
C10 C11 1.487(7) yes
C10 H102 0.989 no
C10 H101 0.971 no
C11 O12 1.442(5) yes
C11 H111 0.989 no
C11 H112 0.976 no
O12 C13 1.363(5) yes
C13 C14 1.398(6) yes
C13 C18 1.391(5) yes
C14 C15 1.361(6) yes
C14 H141 0.906 no
C15 C16 1.397(5) yes
C15 H151 0.931 no
C16 C17 1.377(7) yes
C16 O19 1.374(6) yes
C17 C18 1.378(7) yes
C17 H171 0.923 no
C18 H181 0.945 no
O19 C20 1.429(5) yes
C20 C21 1.486(9) yes
C20 H201 0.976 no
C20 H202 0.982 no
C21 O22 1.439(9) yes
C21 H212 0.964 no
C21 H211 0.974 no
O22 C23 1.412(8) yes
C23 C24 1.461(12) yes
C23 H231 0.980 no
C23 H232 0.973 no
C24 O25 1.419(9) yes
C24 H241 0.909 no
O25 C26 1.427(10) yes
C26 C27 1.465(11) yes
C26 H261 0.992 no
C26 H262 0.978 no
C27 O28 1.419(6) yes
C27 H272 0.969 no
C27 H271 0.982 no
O28 C29 1.422(9) yes
C29 C30 1.519(7) yes
C29 H292 0.977 no
C29 H291 0.971 no
C30 O31 1.373(7) yes
C30 H301 0.980 no
C30 H302 1.000 no
O31 C32 1.389(4) yes
C32 C33 1.371(6) yes
C32 C37 1.397(6) yes
C33 C34 1.378(5) yes
C33 H331 0.923 no
C34 C35 1.395(5) yes
C34 H341 0.935 no
C35 C36 1.390(5) yes
C35 O38 1.367(4) yes
C36 C37 1.380(5) yes
C36 H361 0.939 no
C37 H371 0.922 no
O38 C39 1.432(4) yes
C39 C40 1.505(5) yes
C39 H392 0.957 no
C39 H391 0.983 no
C40 N41 1.454(5) yes
C40 H401 0.972 no
C40 H402 0.974 no
N41 C42 1.345(5) yes
N41 H411 0.868 no
C42 O43 1.231(5) yes
C51 N52 1.486(5) yes
C51 H511 0.948 no
C51 H512 0.948 no
C51 H513 0.951 no
N52 C53 1.335(4) yes
N52 C57 1.345(4) yes
C53 C54 1.380(5) yes
C53 H531 0.934 no
C54 C55 1.383(4) yes
C54 C58 1.469(4) yes
C55 C56 1.394(4) yes
C55 H551 0.960 no
C56 C57 1.380(5) yes
C56 C97 1.457(4) yes
C57 H571 0.927 no
C58 C59 1.360(5) yes
C58 N60 1.348(5) yes
C59 N62 1.340(4) yes
C59 H591 0.940 no
N60 N61 1.314(5) yes
N61 N62 1.325(5) yes
N62 C63 1.480(9) yes
C63 C64 1.511(9) yes
C63 H631 0.986 no
C63 H632 0.990 no
C64 O65 1.426(9) yes
C64 H642 0.971 no
C64 H641 0.981 no
O65 C66 1.407(13) yes
C66 C67 1.403(9) yes
C66 C71 1.402(9) yes
C67 C68 1.391(9) yes
C67 H671 0.938 no
C68 C69 1.396(9) yes
C68 H681 0.928 no
C69 C70 1.407(9) yes
C69 O72 1.471(13) yes
C70 C71 1.401(10) yes
C70 H701 0.938 no
C71 H711 0.927 no
O72 C73 1.365(9) yes
C73 C74 1.478(9) yes
C73 H732 0.975 no
C73 H731 0.978 no
C74 O75 1.398(9) yes
C74 H741 0.972 no
C74 H742 0.977 no
O75 C76 1.366(9) yes
C76 C77 1.512(10) yes
C76 H761 0.979 no
C76 H762 0.976 no
C77 C78 1.362(10) yes
C77 H771 0.930 no
C78 C79 1.546(10) yes
C78 H781 0.937 no
C79 O80 1.425(10) yes
C79 H791 0.967 no
C79 H792 0.967 no
O80 C81 1.414(10) yes
C81 C82 1.533(10) yes
C81 H811 0.973 no
C81 H812 0.969 no
C82 O83 1.423(9) yes
C82 H822 0.966 no
C82 H821 0.971 no
O83 C84 1.400(5) yes
C84 C85 1.373(6) yes
C84 C89 1.385(7) yes
C85 C86 1.399(6) yes
C85 H851 0.948 no
C86 C87 1.381(5) yes
C86 H861 0.935 no
C87 C88 1.378(5) yes
C87 O90 1.379(4) yes
C88 C89 1.383(6) yes
C88 H881 0.930 no
C89 H891 0.931 no
O90 C91 1.420(4) yes
C91 C92 1.507(5) yes
C91 H911 0.957 no
C91 H912 0.984 no
C92 N93 1.455(4) yes
C92 H921 0.963 no
C92 H922 0.979 no
N93 N94 1.345(4) yes
N93 C96 1.341(4) yes
N94 N95 1.302(4) yes
N95 C97 1.361(4) yes
C96 C97 1.368(4) yes
C96 H961 0.923 no
C101 C102 1.484(8) yes
C101 H1011 0.969 no
C101 H1012 0.965 no
C101 H1013 0.958 no
C102 O103 1.450(9) yes
C102 H1021 0.994 no
C102 H1022 0.993 no
O103 C104 1.394(9) yes
C104 C105 1.515(8) yes
C104 H1042 0.981 no
C104 H1041 0.973 no
C105 H1051 1.010 no
C105 H1052 0.996 no
C105 H1053 1.000 no
C173 C174 1.562(8) yes
C173 O172 1.448(11) yes
C173 H1732 0.974 no
C173 H1731 0.980 no
C174 O175 1.531(8) yes
C174 H1741 0.982 no
C174 H1742 0.973 no
O175 C176 1.417(8) yes
C176 C177 1.456(9) yes
C176 H1761 0.990 no
C176 H1762 0.973 no
C177 C178 1.320(9) yes
C177 H1771 0.931 no
C178 C179 1.462(8) yes
C178 H1781 0.953 no
C179 O180 1.397(8) yes
C179 H1791 0.965 no
C179 H1792 0.965 no
O180 C181 1.393(8) yes
C181 C182 1.514(8) yes
C181 H1812 0.974 no
C181 H1811 0.982 no
C182 H1821 0.965 no
C182 H1822 0.971 no
O172 C169 1.338(10) yes
C169 C170 1.402(8) yes
C169 C168 1.411(7) yes
C170 C171 1.386(8) yes
C170 H1701 0.953 no
C168 C167 1.388(8) yes
C168 H1681 0.930 no
C171 C166 1.395(7) yes
C171 H1711 0.931 no
C166 C167 1.387(7) yes
C166 O165 1.396(7) yes
C167 H1671 0.939 no
O165 C164 1.417(5) yes
C164 C163 1.526(8) yes
C164 H1641 0.952 no
C164 H1642 0.958 no
C163 H1631 1.035 no
C163 H1632 1.031 no
C111 C112 1.514(10) yes
C111 H1111 0.950 no
C111 H1112 0.950 no
C111 H1113 0.950 no
C112 O113 1.413(9) yes
C112 H1121 0.950 no
C112 H1122 0.950 no
O113 C114 1.432(9) yes
C114 C115 1.501(9) yes
C114 H1141 0.950 no
C114 H1142 0.950 no
C115 H1151 0.950 no
C115 H1152 0.950 no
C115 H1153 0.950 no

loop_
_geom_hbond_atom_site_label_D
_geom_hbond_atom_site_label_H
_geom_hbond_atom_site_label_A
_geom_hbond_site_symmetry_A
_geom_hbond_angle_DHA
_geom_hbond_distance_DH
_geom_hbond_distance_HA
_geom_hbond_distance_DA
_geom_hbond_publ_flag
C36 H361 O38 2_676 169.59(9) 0.939 2.566 3.493(11) yes
C51 H512 O28 2_666 161.95(15) 0.948 2.326 3.241(11) yes
C51 H513 O22 2_666 141.91(13) 0.951 2.497 3.298(11) yes
C164 H631 C59 . 120.8(10) 0.849 2.433 2.960(11) yes
C63 H632 C76 2_666 130.5(5) 0.990 2.368 3.105(11) yes
C163 H632 C76 2_666 145.6(14) 0.983 2.368 3.227(11) yes
C64 H642 C2 . 152.0(3) 0.971 2.568 3.455(11) yes
C70 H701 O7 1_455 153.5(3) 0.938 2.592 3.457(11) yes
C170 H701 O7 1_455 171.1(10) 0.985 2.592 3.568(11) yes
C71 H711 C178 2_566 167.7(3) 0.927 2.450 3.362(11) yes
C76 H761 C63 2_666 125.1(5) 0.979 2.437 3.105(11) yes
C76 H761 C163 2_666 132.0(4) 0.979 2.490 3.227(11) yes
C77 H771 C115 . 157.4(6) 0.930 2.360 3.238(11) yes
C78 H781 C17 1_455 145.1(5) 0.937 2.418 3.232(11) yes
C78 H781 C18 1_455 169.6(3) 0.937 2.460 3.386(11) yes
C181 H812 C179 . 135.2(13) 1.003 1.495 2.317(11) yes
C91 H911 N95 2_556 166.36(9) 0.957 2.582 3.519(11) yes
C104 H1041 O80 2_666 176.7(3) 0.973 2.551 3.523(11) yes
C76 H1762 C178 . 126.0(10) 1.088 2.201 2.974(11) yes
O80 H1781 C176 . 125.5(10) 1.144 2.362 3.167(11) yes
C179 H1792 O65 2_566 162.3(3) 0.965 1.918 2.853(11) yes
C181 H1812 C105 1_456 128.0(3) 0.974 2.522 3.215(11) yes
C181 H1811 C64 2_566 172.0(4) 0.982 2.362 3.337(11) yes
C181 H1811 O65 2_566 138.9(3) 0.982 2.524 3.328(11) yes
C82 H1821 O43 2_566 169.5(16) 1.076 2.407 3.471(11) yes
C182 H1821 O43 2_566 152.5(3) 0.965 2.407 3.293(11) yes
C63 H1631 C76 2_666 134.6(13) 1.046 2.280 3.105(11) yes
C163 H1631 C76 2_666 151.4(4) 1.035 2.280 3.227(11) yes
C64 H1632 N61 . 120.5(7) 1.095 2.502 3.200(11) yes
